data_7717935
loop_
_publ_author_name
'Kosaka, Wataru'
'Watanabe, Yudai'
'Kitayama, Taku'
'Itoh, Chisa'
'Miyasaka, Hitoshi'

_publ_section_title
;
 Introduction of substituents for tuning the redox properties of
 benzoate-bridged paddlewheel diruthenium(II,II) complexes: what does the
 OH group bring?
;
_journal_issue 5
_journal_name_full 'Dalton transactions (Cambridge, England : 2003)'
_journal_page_first 1838
_journal_page_last 1849
_journal_paper_doi 10.1039/d4dt03020f
_journal_volume 54
_journal_year 2025
_chemical_formula_moiety 'C40 H44 O14 Ru2, 2.4[C4H8O]'
_chemical_formula_sum 'C49.6 H63.2 O16.4 Ru2'
_chemical_formula_weight 1123.94
_space_group_crystal_system monoclinic
_space_group_IT_number 12
_space_group_name_Hall '-C 2y'
_space_group_name_H-M_alt 'C 1 2/m 1'
_atom_sites_solution_hydrogens geom
_atom_sites_solution_primary dual
_audit_creation_date 2024-01-31
_audit_creation_method
;
Olex2 1.5
(compiled 2023.08.24 svn.re1ec1418 for OlexSys, GUI svn.r6817)
;
_audit_update_record
;
2024-10-28 deposited with the CCDC.	2024-12-11 downloaded from the CCDC.
;
_cell_angle_alpha 90
_cell_angle_beta 104.507(4)
_cell_angle_gamma 90
_cell_formula_units_Z 2
_cell_length_a 12.9788(6)
_cell_length_b 21.3992(9)
_cell_length_c 9.2616(4)
_cell_measurement_reflns_used 5652
_cell_measurement_temperature 102
_cell_measurement_theta_max 28.3800
_cell_measurement_theta_min 1.8690
_cell_volume 2490.27(19)
_computing_cell_refinement 'CrysAlisPro 1.171.41.93a (Rigaku OD, 2020)'
_computing_data_collection 'CrysAlisPro 1.171.41.93a (Rigaku OD, 2020)'
_computing_data_reduction 'CrysAlisPro 1.171.41.93a (Rigaku OD, 2020)'
_computing_molecular_graphics 'Olex2 1.5 (Dolomanov et al., 2009)'
_computing_publication_material 'Olex2 1.5 (Dolomanov et al., 2009)'
_computing_structure_refinement 'SHELXL 2018/3 (Sheldrick, 2015)'
_computing_structure_solution 'SHELXT 2018/2 (Sheldrick, 2018)'
_diffrn_ambient_temperature 102
_diffrn_detector 'Rigaku HyPix-6000 area detector'
_diffrn_detector_area_resol_mean 10.0
_diffrn_detector_type 'HPC area detector'
_diffrn_measured_fraction_theta_full 0.997
_diffrn_measured_fraction_theta_max 0.826
_diffrn_measurement_details
;
List of Runs (angles in degrees, time in seconds):

  # Type    Start    End  Width  t~exp~   \w     \q     \k     \f   Frames
#--------------------------------------------------------------------------
  1  \w     43.00  95.00   0.50    2.85    --   14.53 179.00 -60.00  104
  2  \w     21.00  47.00   0.50    2.85    --   14.53-121.00  48.00   52
  3  \w     39.00  64.00   0.50    2.85    --   14.53-153.00-110.00   50
  4  \w    -60.00  37.00   0.50    2.85    --   14.53 -57.00 -60.00  194
  5  \w    -90.00 -64.00   0.50    2.85    --  -14.06 -57.00 -60.00   52
  6  \w    -72.00 -41.00   0.50    2.85    --  -14.06 121.00 130.00   62
  7  \w    -90.00 -65.00   0.50    2.85    --  -14.06 153.00 -69.00   50
  8  \w    -46.00   4.00   0.50    2.85    --  -14.06 -57.00 -60.00  100
  9  \w    -10.00  35.00   0.50    2.85    --  -14.06 -99.00-120.00   90
;
_diffrn_measurement_device 'four-circle diffractometer'
_diffrn_measurement_device_type 'Rigaku XtaLAB Synergy-Custom'
_diffrn_measurement_method '\w scans'
_diffrn_orient_matrix_type 'CrysAlisPro convention (1999,Acta A55,543-557)'
_diffrn_orient_matrix_UB_11 0.0553764500
_diffrn_orient_matrix_UB_12 -0.0001804500
_diffrn_orient_matrix_UB_13 0.0342971000
_diffrn_orient_matrix_UB_21 0.0008661500
_diffrn_orient_matrix_UB_22 -0.0329642500
_diffrn_orient_matrix_UB_23 -0.0075936000
_diffrn_orient_matrix_UB_31 0.0109237000
_diffrn_orient_matrix_UB_32 0.0034479000
_diffrn_orient_matrix_UB_33 -0.0708819000
_diffrn_radiation_monochromator 'multi-layer mirror optics'
_diffrn_radiation_probe x-ray
_diffrn_radiation_type 'Mo K\a'
_diffrn_radiation_wavelength 0.71073
_diffrn_reflns_av_R_equivalents 0.0330
_diffrn_reflns_av_unetI/netI 0.0379
_diffrn_reflns_Laue_measured_fraction_full 0.997
_diffrn_reflns_Laue_measured_fraction_max 0.826
_diffrn_reflns_limit_h_max 16
_diffrn_reflns_limit_h_min -16
_diffrn_reflns_limit_k_max 26
_diffrn_reflns_limit_k_min -25
_diffrn_reflns_limit_l_max 12
_diffrn_reflns_limit_l_min -11
_diffrn_reflns_number 8998
_diffrn_reflns_point_group_measured_fraction_full 0.997
_diffrn_reflns_point_group_measured_fraction_max 0.826
_diffrn_reflns_theta_full 25.242
_diffrn_reflns_theta_max 28.672
_diffrn_reflns_theta_min 1.879
_diffrn_source 'rotating anode X-ray generator'
_diffrn_source_type micromax007
_exptl_absorpt_coefficient_mu 0.676
_exptl_absorpt_correction_T_max 1.00000
_exptl_absorpt_correction_T_min 0.59456
_exptl_absorpt_correction_type multi-scan
_exptl_absorpt_process_details
;
CrysAlisPro 1.171.41.93a (Rigaku Oxford Diffraction, 2020)
Empirical absorption correction using spherical harmonics,
implemented in SCALE3 ABSPACK scaling algorithm.
;
_exptl_crystal_colour 'dark brown'
_exptl_crystal_colour_modifier dark
_exptl_crystal_colour_primary brown
_exptl_crystal_density_diffrn 1.499
_exptl_crystal_description block
_exptl_crystal_F_000 1160
_exptl_crystal_size_max 0.1
_exptl_crystal_size_mid 0.05
_exptl_crystal_size_min 0.05
_refine_diff_density_max 1.650
_refine_diff_density_min -0.589
_refine_diff_density_rms 0.140
_refine_ls_extinction_method none
_refine_ls_goodness_of_fit_ref 1.075
_refine_ls_hydrogen_treatment constr
_refine_ls_matrix_type full
_refine_ls_number_parameters 161
_refine_ls_number_reflns 2726
_refine_ls_number_restraints 0
_refine_ls_restrained_S_all 1.075
_refine_ls_R_factor_all 0.0616
_refine_ls_R_factor_gt 0.0502
_refine_ls_shift/su_max 0.000
_refine_ls_shift/su_mean 0.000
_refine_ls_structure_factor_coef Fsqd
_refine_ls_weighting_details 'w=1/[\s^2^(Fo^2^)+(0.1141P)^2^+3.3605P] where P=(Fo^2^+2Fc^2^)/3'
_refine_ls_weighting_scheme calc
_refine_ls_wR_factor_gt 0.1607
_refine_ls_wR_factor_ref 0.1727
_reflns_Friedel_coverage 0.000
_reflns_number_gt 2227
_reflns_number_total 2726
_reflns_threshold_expression 'I > 2\s(I)'
_cod_data_source_file d4dt03020f2.cif
_cod_data_source_block 230727_ru2(2-oh-4-me)4_autored
_cod_original_formula_sum 'C49.60 H63.20 O16.40 Ru2'
_cod_database_code 7717935
_shelx_shelxl_version_number 2018/3
_chemical_oxdiff_formula 'Ru O H C'
_shelx_space_group_comment
;
The symmetry employed for this shelxl refinement is uniquely defined
by the following loop, which should always be used as a source of
symmetry information in preference to the above space-group names.
They are only intended as comments.
;
_shelx_estimated_absorpt_t_max 0.967
_shelx_estimated_absorpt_t_min 0.935
_reflns_odcompleteness_completeness 99.91
_reflns_odcompleteness_iscentric 1
_reflns_odcompleteness_theta 25.07
_olex2_refinement_description
;
1. Fixed Uiso
 At 1.2 times of:
  All C(H) groups, All C(H,H) groups
 At 1.5 times of:
  All C(H,H,H) groups, All O(H) groups
2. Others
 Sof(H3)=Sof(O3B)=Sof(H3B)=1-FVAR(1)
 Sof(H8)=Sof(O3A)=Sof(H3A)=FVAR(1)
 Fixed Sof: C9(0.5) H9A(0.5) H9B(0.5) C10(0.5) H10A(0.5) H10B(0.5) C11(0.5)
 H11B(0.5) H11A(0.5) C12(0.5) H12A(0.5) H12B(0.5)
3.a Secondary CH2 refined with riding coordinates:
 C9(H9A,H9B), C10(H10A,H10B), C11(H11B,H11A), C12(H12A,H12B)
3.b Aromatic/amide H refined with riding coordinates:
 C3(H3), C4(H4), C7(H7), C8(H8)
3.c Idealised Me refined as rotating group:
 C6(H6A,H6B,H6C)
3.d Idealised tetrahedral OH refined as rotating group:
 O3A(H3A), O3B(H3B)
;
_smtbx_masks_void_probe_radius 1.2
_smtbx_masks_void_truncation_radius 1.2
_olex2_submission_special_instructions 'No special instructions were received'
_oxdiff_exptl_absorpt_empirical_details
;
Empirical correction (ABSPACK) includes:
- Absorption correction using spherical harmonics
- Frame scaling
;
_oxdiff_exptl_absorpt_empirical_full_max 1.559
_oxdiff_exptl_absorpt_empirical_full_min 0.572

loop_
_space_group_symop_operation_xyz
'x, y, z'
'-x, y, -z'
'x+1/2, y+1/2, z'
'-x+1/2, y+1/2, -z'
'-x, -y, -z'
'x, -y, z'
'-x+1/2, -y+1/2, -z'
'x+1/2, -y+1/2, z'

loop_
_atom_site_label
_atom_site_type_symbol
_atom_site_fract_x
_atom_site_fract_y
_atom_site_fract_z
_atom_site_U_iso_or_equiv
_atom_site_adp_type
_atom_site_occupancy
_atom_site_site_symmetry_order
_atom_site_calc_flag
_atom_site_refinement_flags_posn
_atom_site_refinement_flags_adp
_atom_site_refinement_flags_occupancy
_atom_site_disorder_assembly
_atom_site_disorder_group
Ru1 Ru 0.94553(3) 0.500000 0.38333(5) 0.0388(2) Uani 1 2 d S T P B .
O1 O 1.0386(2) 0.56889(14) 0.3224(3) 0.0429(6) Uani 1 1 d . . . . .
O2 O 1.1463(2) 0.56741(14) 0.5530(3) 0.0442(7) Uani 1 1 d . . . . .
O4 O 0.8334(4) 0.500000 0.1476(4) 0.0454(9) Uani 1 2 d S T P . .
C1 C 1.1197(3) 0.58829(19) 0.4199(5) 0.0429(9) Uani 1 1 d . . . . .
C2 C 1.1865(4) 0.6379(2) 0.3777(5) 0.0469(10) Uani 1 1 d . . . . .
C3 C 1.1592(4) 0.6662(2) 0.2391(6) 0.0533(11) Uani 1 1 d . . . . .
H3 H 1.097088 0.652970 0.167454 0.064 Uiso 0.319(10) 1 calc R U P A 2
C4 C 1.2211(5) 0.7137(2) 0.2030(6) 0.0645(14) Uani 1 1 d . . . . .
H4 H 1.199837 0.733339 0.108166 0.077 Uiso 1 1 calc R U . . .
C5 C 1.3147(5) 0.7329(2) 0.3048(7) 0.0700(15) Uani 1 1 d . . . . .
C6 C 1.3817(6) 0.7847(3) 0.2688(8) 0.089(2) Uani 1 1 d . . . . .
H6A H 1.351225 0.825056 0.286468 0.134 Uiso 1 1 calc R U . . .
H6B H 1.383639 0.781813 0.163905 0.134 Uiso 1 1 calc R U . . .
H6C H 1.454217 0.781269 0.332511 0.134 Uiso 1 1 calc R U . . .
C7 C 1.3409(5) 0.7050(3) 0.4432(7) 0.0739(15) Uani 1 1 d . . . . .
H7 H 1.402753 0.718496 0.515109 0.089 Uiso 1 1 calc R U . . .
C8 C 1.2786(4) 0.6573(3) 0.4803(6) 0.0604(12) Uani 1 1 d . . . . .
H8 H 1.299093 0.638170 0.575782 0.073 Uiso 0.681(10) 1 calc R U P A 1
O3A O 1.0759(5) 0.6517(3) 0.1324(6) 0.0631(18) Uani 0.681(10) 1 d . . P A 1
H3A H 1.052172 0.616881 0.150839 0.095 Uiso 0.681(10) 1 calc R U P A 1
O3B O 1.3095(9) 0.6354(6) 0.6125(13) 0.066(4) Uani 0.319(10) 1 d . . P A 2
H3B H 1.290013 0.597985 0.613050 0.100 Uiso 0.319(10) 1 calc R U P A 2
C9 C 0.7679(11) 0.4475(6) 0.0861(12) 0.090(4) Uani 0.5 1 d . . P B -1
H9A H 0.714388 0.439519 0.143620 0.107 Uiso 0.5 1 calc R U P B -1
H9B H 0.812089 0.409559 0.089852 0.107 Uiso 0.5 1 calc R U P B -1
C10 C 0.7146(8) 0.4632(5) -0.0697(11) 0.058(2) Uani 0.5 1 d . . P B -1
H10A H 0.643727 0.481827 -0.077013 0.070 Uiso 0.5 1 calc R U P B -1
H10B H 0.706193 0.425587 -0.133989 0.070 Uiso 0.5 1 calc R U P B -1
C11 C 0.7878(8) 0.5092(18) -0.1126(10) 0.064(8) Uani 0.5 1 d . . P B -1
H11B H 0.746829 0.541711 -0.178841 0.077 Uiso 0.5 1 calc R U P B -1
H11A H 0.835654 0.488106 -0.165355 0.077 Uiso 0.5 1 calc R U P B -1
C12 C 0.8507(9) 0.5377(6) 0.0302(12) 0.079(3) Uani 0.5 1 d . . P B -1
H12A H 0.927326 0.538555 0.032251 0.095 Uiso 0.5 1 calc R U P B -1
H12B H 0.826643 0.580996 0.040038 0.095 Uiso 0.5 1 calc R U P B -1

loop_
_atom_site_aniso_label
_atom_site_aniso_U_11
_atom_site_aniso_U_22
_atom_site_aniso_U_33
_atom_site_aniso_U_23
_atom_site_aniso_U_13
_atom_site_aniso_U_12
Ru1 0.0353(3) 0.0387(3) 0.0450(3) 0.000 0.0149(2) 0.000
O1 0.0412(15) 0.0437(16) 0.0461(15) 0.0036(12) 0.0154(12) -0.0007(13)
O2 0.0384(15) 0.0461(16) 0.0502(16) -0.0005(12) 0.0152(12) -0.0052(13)
O4 0.048(2) 0.048(2) 0.040(2) 0.000 0.0088(17) 0.000
C1 0.041(2) 0.038(2) 0.053(2) -0.0013(17) 0.0190(18) 0.0007(17)
C2 0.047(2) 0.043(2) 0.058(2) -0.0021(18) 0.0272(19) -0.0018(19)
C3 0.057(3) 0.046(3) 0.066(3) -0.005(2) 0.033(2) -0.003(2)
C4 0.087(4) 0.048(3) 0.074(3) 0.000(2) 0.050(3) 0.000(3)
C5 0.080(4) 0.051(3) 0.097(4) -0.008(3) 0.058(3) -0.014(3)
C6 0.103(5) 0.074(4) 0.112(5) -0.006(3) 0.067(4) -0.026(4)
C7 0.062(3) 0.077(4) 0.092(4) -0.007(3) 0.036(3) -0.017(3)
C8 0.054(3) 0.061(3) 0.072(3) 0.001(2) 0.028(2) -0.013(2)
O3A 0.072(4) 0.061(4) 0.061(3) 0.002(2) 0.026(3) -0.009(3)
O3B 0.043(6) 0.068(8) 0.082(8) 0.007(6) 0.003(5) -0.029(5)
C9 0.103(9) 0.086(8) 0.063(6) 0.030(6) -0.009(6) -0.057(8)
C10 0.057(6) 0.055(6) 0.060(5) -0.008(4) 0.012(4) -0.013(5)
C11 0.080(6) 0.07(2) 0.052(4) 0.010(7) 0.025(4) -0.020(10)
C12 0.068(7) 0.099(9) 0.071(7) 0.002(6) 0.018(5) -0.038(7)

loop_
_atom_type_symbol
_atom_type_description
_atom_type_scat_dispersion_real
_atom_type_scat_dispersion_imag
_atom_type_scat_source
C C 0.0033 0.0016 'International Tables Vol C Tables 4.2.6.8 and 6.1.1.4'
H H 0.0000 0.0000 'International Tables Vol C Tables 4.2.6.8 and 6.1.1.4'
O O 0.0106 0.0060 'International Tables Vol C Tables 4.2.6.8 and 6.1.1.4'
Ru Ru -1.2594 0.8363 'International Tables Vol C Tables 4.2.6.8 and 6.1.1.4'

loop_
_geom_angle_atom_site_label_1
_geom_angle_atom_site_label_2
_geom_angle_atom_site_label_3
_geom_angle
_geom_angle_site_symmetry_1
_geom_angle_site_symmetry_3
_geom_angle_publ_flag
Ru1 Ru1 O4 179.39(11) 5_766 . ?
O1 Ru1 Ru1 89.57(8) 6_565 5_766 ?
O1 Ru1 Ru1 89.57(8) . 5_766 ?
O1 Ru1 O1 90.71(16) . 6_565 ?
O1 Ru1 O4 90.86(11) 6_565 . ?
O1 Ru1 O4 90.86(11) . . ?
O2 Ru1 Ru1 89.68(8) 5_766 5_766 ?
O2 Ru1 Ru1 89.68(8) 2_756 5_766 ?
O2 Ru1 O1 179.03(10) 5_766 . ?
O2 Ru1 O1 179.03(10) 2_756 6_565 ?
O2 Ru1 O1 89.90(13) 5_766 6_565 ?
O2 Ru1 O1 89.90(13) 2_756 . ?
O2 Ru1 O2 89.49(17) 5_766 2_756 ?
O2 Ru1 O4 89.88(11) 2_756 . ?
O2 Ru1 O4 89.88(11) 5_766 . ?
C1 O1 Ru1 118.3(3) . . ?
C1 O2 Ru1 119.3(3) . 5_766 ?
C9 O4 Ru1 123.1(4) . . ?
C12 O4 Ru1 123.0(5) . . ?
C12 O4 C9 109.4(7) . . ?
O1 C1 O2 123.2(4) . . ?
O1 C1 C2 118.7(4) . . ?
O2 C1 C2 118.1(4) . . ?
C3 C2 C1 121.8(4) . . ?
C3 C2 C8 118.7(4) . . ?
C8 C2 C1 119.5(4) . . ?
C2 C3 H3 119.5 . . ?
C2 C3 C4 121.0(5) . . ?
C4 C3 H3 119.5 . . ?
O3A C3 C2 124.7(5) . . ?
O3A C3 C4 114.3(5) . . ?
C3 C4 H4 119.7 . . ?
C3 C4 C5 120.7(5) . . ?
C5 C4 H4 119.7 . . ?
C4 C5 C6 121.5(6) . . ?
C7 C5 C4 118.0(5) . . ?
C7 C5 C6 120.4(6) . . ?
C5 C6 H6A 109.5 . . ?
C5 C6 H6B 109.5 . . ?
C5 C6 H6C 109.5 . . ?
H6A C6 H6B 109.5 . . ?
H6A C6 H6C 109.5 . . ?
H6B C6 H6C 109.5 . . ?
C5 C7 H7 119.3 . . ?
C5 C7 C8 121.5(6) . . ?
C8 C7 H7 119.3 . . ?
C2 C8 C7 120.1(5) . . ?
C2 C8 H8 120.0 . . ?
C7 C8 H8 120.0 . . ?
O3B C8 C2 123.7(6) . . ?
O3B C8 C7 116.2(7) . . ?
C3 O3A H3A 109.5 . . ?
C8 O3B H3B 109.5 . . ?
O4 C9 H9A 110.3 . . ?
O4 C9 H9B 110.3 . . ?
O4 C9 C10 107.2(7) . . ?
H9A C9 H9B 108.5 . . ?
C10 C9 H9A 110.3 . . ?
C10 C9 H9B 110.3 . . ?
C9 C10 H10A 111.0 . . ?
C9 C10 H10B 111.0 . . ?
C9 C10 C11 103.7(8) . . ?
H10A C10 H10B 109.0 . . ?
C11 C10 H10A 111.0 . . ?
C11 C10 H10B 111.0 . . ?
C10 C11 H11B 110.5 . . ?
C10 C11 H11A 110.5 . . ?
C10 C11 C12 106.0(9) . . ?
H11B C11 H11A 108.7 . . ?
C12 C11 H11B 110.5 . . ?
C12 C11 H11A 110.5 . . ?
O4 C12 C11 106.9(13) . . ?
O4 C12 H12A 110.3 . . ?
O4 C12 H12B 110.3 . . ?
C11 C12 H12A 110.3 . . ?
C11 C12 H12B 110.3 . . ?
H12A C12 H12B 108.6 . . ?

loop_
_geom_bond_atom_site_label_1
_geom_bond_atom_site_label_2
_geom_bond_distance
_geom_bond_site_symmetry_2
_geom_bond_publ_flag
Ru1 Ru1 2.2669(8) 5_766 ?
Ru1 O1 2.072(3) . ?
Ru1 O1 2.072(3) 6_565 ?
Ru1 O2 2.049(3) 5_766 ?
Ru1 O2 2.049(3) 2_756 ?
Ru1 O4 2.301(4) . ?
O1 C1 1.272(5) . ?
O2 C1 1.275(5) . ?
O4 C9 1.438(11) . ?
O4 C12 1.416(11) . ?
C1 C2 1.484(6) . ?
C2 C3 1.383(7) . ?
C2 C8 1.391(7) . ?
C3 H3 0.9500 . ?
C3 C4 1.387(7) . ?
C3 O3A 1.306(8) . ?
C4 H4 0.9500 . ?
C4 C5 1.400(9) . ?
C5 C6 1.497(7) . ?
C5 C7 1.378(8) . ?
C6 H6A 0.9800 . ?
C6 H6B 0.9800 . ?
C6 H6C 0.9800 . ?
C7 H7 0.9500 . ?
C7 C8 1.398(7) . ?
C8 H8 0.9500 . ?
C8 O3B 1.278(12) . ?
O3A H3A 0.8400 . ?
O3B H3B 0.8400 . ?
C9 H9A 0.9900 . ?
C9 H9B 0.9900 . ?
C9 C10 1.473(14) . ?
C10 H10A 0.9900 . ?
C10 H10B 0.9900 . ?
C10 C11 1.49(3) . ?
C11 H11B 0.9900 . ?
C11 H11A 0.9900 . ?
C11 C12 1.50(2) . ?
C12 H12A 0.9900 . ?
C12 H12B 0.9900 . ?

loop_
_geom_torsion_atom_site_label_1
_geom_torsion_atom_site_label_2
_geom_torsion_atom_site_label_3
_geom_torsion_atom_site_label_4
_geom_torsion
_geom_torsion_site_symmetry_1
_geom_torsion_site_symmetry_2
_geom_torsion_site_symmetry_3
_geom_torsion_site_symmetry_4
_geom_torsion_publ_flag
Ru1 O1 C1 O2 0.0(5) . . . . ?
Ru1 O1 C1 C2 -179.6(3) . . . . ?
Ru1 O2 C1 O1 -0.7(5) 5_766 . . . ?
Ru1 O2 C1 C2 178.9(3) 5_766 . . . ?
Ru1 O4 C9 C10 -175.4(6) . . . . ?
Ru1 O4 C12 C11 160.1(10) . . . . ?
O1 C1 C2 C3 4.3(6) . . . . ?
O1 C1 C2 C8 -176.6(4) . . . . ?
O2 C1 C2 C3 -175.4(4) . . . . ?
O2 C1 C2 C8 3.8(6) . . . . ?
O4 C9 C10 C11 25.9(17) . . . . ?
C1 C2 C3 C4 178.3(4) . . . . ?
C1 C2 C3 O3A -1.8(8) . . . . ?
C1 C2 C8 C7 -178.5(5) . . . . ?
C1 C2 C8 O3B -1.0(12) . . . . ?
C2 C3 C4 C5 1.8(7) . . . . ?
C3 C2 C8 C7 0.7(8) . . . . ?
C3 C2 C8 O3B 178.2(8) . . . . ?
C3 C4 C5 C6 -179.0(5) . . . . ?
C3 C4 C5 C7 -2.5(8) . . . . ?
C4 C5 C7 C8 2.3(9) . . . . ?
C5 C7 C8 C2 -1.4(8) . . . . ?
C5 C7 C8 O3B -179.1(9) . . . . ?
C6 C5 C7 C8 178.8(5) . . . . ?
C8 C2 C3 C4 -0.9(7) . . . . ?
C8 C2 C3 O3A 179.0(5) . . . . ?
O3A C3 C4 C5 -178.1(5) . . . . ?
C9 O4 C12 C11 3.2(16) . . . . ?
C9 C10 C11 C12 -24(2) . . . . ?
C10 C11 C12 O4 13(2) . . . . ?
C12 O4 C9 C10 -18.6(15) . . . . ?

loop_
_smtbx_masks_void_nr
_smtbx_masks_void_average_x
_smtbx_masks_void_average_y
_smtbx_masks_void_average_z
_smtbx_masks_void_volume
_smtbx_masks_void_count_electrons
_smtbx_masks_void_content
1 0.000 0.000 -0.822 345.0 95.7 '2.4 C4H8O'
2 0.500 0.500 -0.958 345.0 95.7 '2.4 C4H8O'
